data_2211936
loop_
_publ_author_name
'Li, Changjin'
'Li, Hui'
'Hu, Zhiqiang'

_publ_section_title 3-Acetyl-3-benzyl-5-hydroxy-6,7-dimethoxy-4-methylbenzofuran-2(3<i>H</i>)-one
_journal_issue 1
_journal_name_full 'Acta Crystallographica Section E'
_journal_page_first o120
_journal_page_last o121
_journal_paper_doi 10.1107/S1600536806047714
_journal_volume 63
_journal_year 2007
_chemical_formula_moiety 'C20 H20 O6'
_chemical_formula_sum 'C20 H20 O6'
_chemical_formula_weight 356.36
_chemical_melting_point 412
_chemical_name_systematic
;
3-acetyl-3-benzyl-5-hydroxy-6,7-dimethoxy-4-methylbenzofuran-2(3H)-one
;
_space_group_IT_number 14
_symmetry_cell_setting monoclinic
_symmetry_space_group_name_Hall '-P 2yn'
_symmetry_space_group_name_H-M 'P 1 21/n 1'
_atom_sites_solution_hydrogens geom
_atom_sites_solution_primary direct
_atom_sites_solution_secondary difmap
_cell_angle_alpha 90.00
_cell_angle_beta 95.133(13)
_cell_angle_gamma 90.00
_cell_formula_units_Z 4
_cell_length_a 9.586(6)
_cell_length_b 17.189(11)
_cell_length_c 10.948(7)
_cell_measurement_reflns_used 1657
_cell_measurement_temperature 294(2)
_cell_measurement_theta_max 20.84
_cell_measurement_theta_min 2.21
_cell_volume 1797(2)
_computing_cell_refinement 'SAINT (Bruker,1997)'
_computing_data_collection 'SMART (Bruker,1997)'
_computing_data_reduction SAINT
_computing_molecular_graphics 'SHELXTL (Bruker,1997)'
_computing_publication_material SHELXTL
_computing_structure_refinement 'SHELXL-97 (Sheldrick, 1997)'
_computing_structure_solution 'SHELXS-97 (Sheldrick, 1997)'
_diffrn_ambient_temperature 294(2)
_diffrn_measured_fraction_theta_full 0.989
_diffrn_measured_fraction_theta_max 0.989
_diffrn_measurement_device_type 'Bruker CCD area detector'
_diffrn_measurement_method '\f and \w scans'
_diffrn_radiation_monochromator graphite
_diffrn_radiation_source 'fine-focus sealed tube'
_diffrn_radiation_type MoK\a
_diffrn_radiation_wavelength 0.71073
_diffrn_reflns_av_R_equivalents 0.0590
_diffrn_reflns_av_sigmaI/netI 0.0813
_diffrn_reflns_limit_h_max 11
_diffrn_reflns_limit_h_min -11
_diffrn_reflns_limit_k_max 21
_diffrn_reflns_limit_k_min -21
_diffrn_reflns_limit_l_max 13
_diffrn_reflns_limit_l_min -7
_diffrn_reflns_number 9892
_diffrn_reflns_theta_full 26.34
_diffrn_reflns_theta_max 26.34
_diffrn_reflns_theta_min 2.21
_diffrn_standards_number 0
_exptl_absorpt_coefficient_mu 0.097
_exptl_absorpt_correction_T_max 0.9808
_exptl_absorpt_correction_T_min 0.9714
_exptl_absorpt_correction_type multi-scan
_exptl_absorpt_process_details '(SADABS; Bruker,1996)'
_exptl_crystal_colour colorless
_exptl_crystal_density_diffrn 1.317
_exptl_crystal_density_method 'not measured'
_exptl_crystal_description platelet
_exptl_crystal_F_000 752
_exptl_crystal_size_max 0.30
_exptl_crystal_size_mid 0.28
_exptl_crystal_size_min 0.20
_refine_diff_density_max 0.194
_refine_diff_density_min -0.164
_refine_ls_extinction_coef 0.0170(19)
_refine_ls_extinction_expression Fc^*^=kFc[1+0.001xFc^2^\l^3^/sin(2\q)]^-1/4^
_refine_ls_extinction_method SHELXL97
_refine_ls_goodness_of_fit_ref 1.008
_refine_ls_hydrogen_treatment constr
_refine_ls_matrix_type full
_refine_ls_number_parameters 241
_refine_ls_number_reflns 3626
_refine_ls_number_restraints 0
_refine_ls_restrained_S_all 1.008
_refine_ls_R_factor_all 0.1359
_refine_ls_R_factor_gt 0.0517
_refine_ls_shift/su_max 0.003
_refine_ls_shift/su_mean <0.001
_refine_ls_structure_factor_coef Fsqd
_refine_ls_weighting_details 'calc w=1/[\s^2^(Fo^2^)+(0.0604P)^2^] where P=(Fo^2^+2Fc^2^)/3'
_refine_ls_weighting_scheme calc
_refine_ls_wR_factor_gt 0.1146
_refine_ls_wR_factor_ref 0.1444
_reflns_number_gt 1699
_reflns_number_total 3626
_reflns_threshold_expression I>2\s(I)
_cod_data_source_file sj2159.cif
_cod_data_source_block I
_cod_depositor_comments
;
The following automatic conversions were performed:
'_symmetry_cell_setting' value 'Monoclinic' changed to 'monoclinic'
according to '/home/saulius/struct/CIF-dictionaries/cif_core.dic'
dictionary named 'cif_core.dic' version 2.4.1 from 2010-06-29.

Automatic conversion script
Id: cif_fix_enum 1527 2010-12-29 10:47:43Z saulius 

The following automatic conversions were performed:

'_chemical_melting_point' value '412k' was changed to '412' - the
value should be numeric and without a unit designator.

Automatic conversion script
Id: cif_fix_values 1646 2011-03-28 12:23:43Z adriana 

The following automatic conversions were performed:

'_chemical_melting_point' value '412k' was changed to '412' - the
value should be numeric and without a unit
designator.

'_symmetry_cell_setting' value 'Monoclinic' changed to
'monoclinic' according to
/home/saulius/struct/CIF-dictionaries/cif_core.dic dictionary named
'cif_core.dic' version 2.4.1 from 2010-06-29.

Automatic conversion script
Id: cif_fix_values 1715 2011-07-08 13:25:40Z adriana 
;
_cod_original_sg_symbol_H-M 'P 21/n'
_cod_database_code 2211936
_cod_database_fobs_code 2211936

loop_
_symmetry_equiv_pos_as_xyz
'x, y, z'
'-x+1/2, y+1/2, -z+1/2'
'-x, -y, -z'
'x-1/2, -y-1/2, z-1/2'

loop_
_atom_site_type_symbol
_atom_site_label
_atom_site_fract_x
_atom_site_fract_y
_atom_site_fract_z
_atom_site_U_iso_or_equiv
_atom_site_adp_type
_atom_site_calc_flag
_atom_site_refinement_flags
_atom_site_occupancy
O O1 0.68792(17) 0.23518(11) 1.00900(18) 0.0608(6) Uani d . 1
H H1 0.7443 0.2122 0.9700 0.091 Uiso calc R 1
O O2 0.65785(17) 0.10585(10) 0.86968(17) 0.0573(6) Uani d . 1
O O3 0.38615(19) 0.04552(9) 0.79860(17) 0.0578(6) Uani d . 1
O O4 0.15472(17) 0.13178(9) 0.87790(16) 0.0497(5) Uani d . 1
O O5 -0.0503(2) 0.18599(11) 0.90643(19) 0.0667(6) Uani d . 1
O O6 0.1089(3) 0.38319(12) 0.9888(2) 0.0902(8) Uani d . 1
C C1 0.5556(3) 0.20748(15) 0.9761(2) 0.0437(7) Uani d . 1
C C2 0.5382(3) 0.14024(14) 0.9056(2) 0.0428(7) Uani d . 1
C C3 0.4061(3) 0.11134(13) 0.8689(2) 0.0433(7) Uani d . 1
C C4 0.2957(2) 0.15171(14) 0.9097(2) 0.0396(6) Uani d . 1
C C5 0.3109(2) 0.21810(14) 0.9798(2) 0.0396(6) Uani d . 1
C C6 0.4427(3) 0.24956(14) 1.0129(2) 0.0419(6) Uani d . 1
C C7 0.4647(3) 0.32549(15) 1.0798(3) 0.0631(8) Uani d . 1
H H7A 0.4819 0.3658 1.0223 0.095 Uiso calc R 1
H H7B 0.5437 0.3211 1.1398 0.095 Uiso calc R 1
H H7C 0.3825 0.3381 1.1199 0.095 Uiso calc R 1
C C8 0.6995(3) 0.03749(17) 0.9385(3) 0.0795(10) Uani d . 1
H H8A 0.7033 0.0489 1.0245 0.119 Uiso calc R 1
H H8B 0.7903 0.0211 0.9180 0.119 Uiso calc R 1
H H8C 0.6328 -0.0033 0.9189 0.119 Uiso calc R 1
C C9 0.3717(4) 0.05867(18) 0.6716(3) 0.0956(13) Uani d . 1
H H9A 0.3023 0.0981 0.6526 0.143 Uiso calc R 1
H H9B 0.3433 0.0114 0.6299 0.143 Uiso calc R 1
H H9C 0.4597 0.0755 0.6454 0.143 Uiso calc R 1
C C10 0.0745(3) 0.18778(16) 0.9241(3) 0.0480(7) Uani d . 1
C C11 0.1651(2) 0.24818(14) 0.9972(2) 0.0440(7) Uani d . 1
C C12 0.1429(3) 0.32788(17) 0.9324(3) 0.0525(7) Uani d . 1
C C13 0.1656(3) 0.33305(17) 0.7994(3) 0.0696(9) Uani d . 1
H H13A 0.1108 0.3750 0.7625 0.104 Uiso calc R 1
H H13B 0.1377 0.2851 0.7595 0.104 Uiso calc R 1
H H13C 0.2630 0.3424 0.7908 0.104 Uiso calc R 1
C C14 0.1218(3) 0.25089(15) 1.1297(3) 0.0542(7) Uani d . 1
H H14A 0.1802 0.2887 1.1757 0.065 Uiso calc R 1
H H14B 0.0258 0.2691 1.1271 0.065 Uiso calc R 1
C C15 0.1324(3) 0.17496(15) 1.1970(3) 0.0487(7) Uani d . 1
C C16 0.0217(3) 0.12382(19) 1.1933(3) 0.0713(9) Uani d . 1
H H16 -0.0612 0.1363 1.1469 0.086 Uiso calc R 1
C C17 0.0308(4) 0.0547(2) 1.2566(3) 0.0856(11) Uani d . 1
H H17 -0.0450 0.0207 1.2518 0.103 Uiso calc R 1
C C18 0.1506(5) 0.0360(2) 1.3261(3) 0.0887(12) Uani d . 1
H H18 0.1559 -0.0102 1.3704 0.106 Uiso calc R 1
C C19 0.2638(4) 0.0850(2) 1.3312(3) 0.0799(10) Uani d . 1
H H19 0.3466 0.0720 1.3775 0.096 Uiso calc R 1
C C20 0.2531(3) 0.15398(16) 1.2666(3) 0.0624(8) Uani d . 1
H H20 0.3299 0.1873 1.2702 0.075 Uiso calc R 1

loop_
_atom_site_aniso_label
_atom_site_aniso_U_11
_atom_site_aniso_U_22
_atom_site_aniso_U_33
_atom_site_aniso_U_12
_atom_site_aniso_U_13
_atom_site_aniso_U_23
O1 0.0420(11) 0.0759(14) 0.0648(14) -0.0096(10) 0.0073(10) -0.0004(10)
O2 0.0500(11) 0.0634(12) 0.0618(13) 0.0181(9) 0.0232(10) 0.0119(10)
O3 0.0815(14) 0.0398(10) 0.0539(13) 0.0031(9) 0.0157(11) -0.0057(10)
O4 0.0421(11) 0.0497(11) 0.0582(12) -0.0047(9) 0.0089(9) -0.0041(9)
O5 0.0395(12) 0.0850(15) 0.0766(15) 0.0000(10) 0.0109(11) 0.0030(12)
O6 0.144(2) 0.0548(13) 0.0771(16) 0.0366(14) 0.0391(15) 0.0090(12)
C1 0.0388(16) 0.0505(16) 0.0426(16) -0.0041(13) 0.0083(13) 0.0090(13)
C2 0.0417(16) 0.0440(15) 0.0449(16) 0.0097(13) 0.0159(13) 0.0070(13)
C3 0.0541(18) 0.0339(14) 0.0435(16) 0.0022(13) 0.0132(14) -0.0028(13)
C4 0.0353(15) 0.0407(15) 0.0434(16) 0.0002(12) 0.0060(12) 0.0006(13)
C5 0.0413(16) 0.0396(15) 0.0389(16) 0.0049(12) 0.0089(12) 0.0014(12)
C6 0.0452(16) 0.0430(15) 0.0379(15) 0.0003(13) 0.0060(13) 0.0008(13)
C7 0.069(2) 0.0546(18) 0.066(2) -0.0092(15) 0.0045(17) -0.0143(16)
C8 0.085(2) 0.072(2) 0.084(2) 0.0355(18) 0.021(2) 0.0174(19)
C9 0.173(4) 0.063(2) 0.053(2) -0.018(2) 0.026(2) -0.0112(18)
C10 0.0408(17) 0.0543(17) 0.0505(18) 0.0050(14) 0.0125(14) 0.0056(14)
C11 0.0458(16) 0.0441(15) 0.0438(16) 0.0068(13) 0.0135(13) 0.0010(13)
C12 0.0462(17) 0.0561(18) 0.057(2) 0.0098(14) 0.0125(15) 0.0071(15)
C13 0.085(2) 0.070(2) 0.056(2) 0.0010(17) 0.0156(18) 0.0099(17)
C14 0.0619(18) 0.0515(16) 0.0520(18) 0.0110(14) 0.0218(15) 0.0001(15)
C15 0.0527(18) 0.0516(17) 0.0440(17) 0.0021(14) 0.0167(15) 0.0001(14)
C16 0.058(2) 0.087(2) 0.071(2) -0.0035(18) 0.0156(17) 0.016(2)
C17 0.087(3) 0.080(3) 0.092(3) -0.028(2) 0.021(2) 0.016(2)
C18 0.125(3) 0.062(2) 0.082(3) -0.003(2) 0.021(3) 0.017(2)
C19 0.096(3) 0.076(2) 0.067(2) 0.008(2) -0.003(2) 0.0164(19)
C20 0.071(2) 0.0589(19) 0.0562(19) -0.0110(16) 0.0019(18) 0.0032(16)

loop_
_atom_type_symbol
_atom_type_description
_atom_type_scat_dispersion_real
_atom_type_scat_dispersion_imag
_atom_type_scat_source
C C 0.0033 0.0016 'International Tables Vol C Tables 4.2.6.8 and 6.1.1.4'
H H 0.0000 0.0000 'International Tables Vol C Tables 4.2.6.8 and 6.1.1.4'
O O 0.0106 0.0060 'International Tables Vol C Tables 4.2.6.8 and 6.1.1.4'

loop_
_geom_angle_atom_site_label_1
_geom_angle_atom_site_label_2
_geom_angle_atom_site_label_3
_geom_angle
C1 O1 H1 109.5
C2 O2 C8 113.7(2)
C3 O3 C9 114.8(2)
C10 O4 C4 107.4(2)
O1 C1 C6 117.9(2)
O1 C1 C2 119.7(2)
C6 C1 C2 122.3(2)
O2 C2 C3 121.7(2)
O2 C2 C1 116.9(2)
C3 C2 C1 121.3(2)
O3 C3 C4 121.8(2)
O3 C3 C2 122.4(2)
C4 C3 C2 115.8(2)
C3 C4 C5 123.7(2)
C3 C4 O4 123.2(2)
C5 C4 O4 113.0(2)
C4 C5 C6 121.0(2)
C4 C5 C11 107.5(2)
C6 C5 C11 131.2(2)
C1 C6 C5 115.7(2)
C1 C6 C7 120.9(2)
C5 C6 C7 123.3(2)
C6 C7 H7A 109.5
C6 C7 H7B 109.5
H7A C7 H7B 109.5
C6 C7 H7C 109.5
H7A C7 H7C 109.5
H7B C7 H7C 109.5
O2 C8 H8A 109.5
O2 C8 H8B 109.5
H8A C8 H8B 109.5
O2 C8 H8C 109.5
H8A C8 H8C 109.5
H8B C8 H8C 109.5
O3 C9 H9A 109.5
O3 C9 H9B 109.5
H9A C9 H9B 109.5
O3 C9 H9C 109.5
H9A C9 H9C 109.5
H9B C9 H9C 109.5
O5 C10 O4 120.9(3)
O5 C10 C11 127.9(2)
O4 C10 C11 111.2(2)
C5 C11 C10 100.9(2)
C5 C11 C14 117.1(2)
C10 C11 C14 108.9(2)
C5 C11 C12 109.5(2)
C10 C11 C12 108.1(2)
C14 C11 C12 111.5(2)
O6 C12 C13 121.8(3)
O6 C12 C11 120.0(3)
C13 C12 C11 118.2(2)
C12 C13 H13A 109.5
C12 C13 H13B 109.5
H13A C13 H13B 109.5
C12 C13 H13C 109.5
H13A C13 H13C 109.5
H13B C13 H13C 109.5
C15 C14 C11 115.1(2)
C15 C14 H14A 108.5
C11 C14 H14A 108.5
C15 C14 H14B 108.5
C11 C14 H14B 108.5
H14A C14 H14B 107.5
C20 C15 C16 117.2(3)
C20 C15 C14 121.2(3)
C16 C15 C14 121.6(3)
C17 C16 C15 121.6(3)
C17 C16 H16 119.2
C15 C16 H16 119.2
C18 C17 C16 119.9(3)
C18 C17 H17 120.0
C16 C17 H17 120.0
C17 C18 C19 120.2(3)
C17 C18 H18 119.9
C19 C18 H18 119.9
C18 C19 C20 119.0(3)
C18 C19 H19 120.5
C20 C19 H19 120.5
C15 C20 C19 122.0(3)
C15 C20 H20 119.0
C19 C20 H20 119.0

loop_
_geom_bond_atom_site_label_1
_geom_bond_atom_site_label_2
_geom_bond_distance
O1 C1 1.372(3)
O1 H1 0.8200
O2 C2 1.378(3)
O2 C8 1.433(3)
O3 C3 1.372(3)
O3 C9 1.404(4)
O4 C10 1.357(3)
O4 C4 1.407(3)
O5 C10 1.195(3)
O6 C12 1.195(3)
C1 C6 1.391(3)
C1 C2 1.391(3)
C2 C3 1.386(3)
C3 C4 1.373(3)
C4 C5 1.376(3)
C5 C6 1.393(3)
C5 C11 1.518(3)
C6 C7 1.502(3)
C7 H7A 0.9600
C7 H7B 0.9600
C7 H7C 0.9600
C8 H8A 0.9600
C8 H8B 0.9600
C8 H8C 0.9600
C9 H9A 0.9600
C9 H9B 0.9600
C9 H9C 0.9600
C10 C11 1.533(4)
C11 C14 1.544(4)
C11 C12 1.549(4)
C12 C13 1.494(4)
C13 H13A 0.9600
C13 H13B 0.9600
C13 H13C 0.9600
C14 C15 1.498(4)
C14 H14A 0.9700
C14 H14B 0.9700
C15 C20 1.375(4)
C15 C16 1.376(4)
C16 C17 1.374(4)
C16 H16 0.9300
C17 C18 1.359(5)
C17 H17 0.9300
C18 C19 1.372(4)
C18 H18 0.9300
C19 C20 1.379(4)
C19 H19 0.9300
C20 H20 0.9300

loop_
_geom_hbond_atom_site_label_D
_geom_hbond_atom_site_label_H
_geom_hbond_atom_site_label_A
_geom_hbond_site_symmetry_A
_geom_hbond_distance_DH
_geom_hbond_distance_HA
_geom_hbond_distance_DA
_geom_hbond_angle_DHA
O1 H1 O5 1_655 0.82 2.19 2.963(3) 156.5
O1 H1 O2 . 0.82 2.25 2.697(3) 114.4

loop_
_geom_torsion_atom_site_label_1
_geom_torsion_atom_site_label_2
_geom_torsion_atom_site_label_3
_geom_torsion_atom_site_label_4
_geom_torsion
C8 O2 C2 C3 -79.0(3)
C8 O2 C2 C1 103.7(3)
O1 C1 C2 O2 -1.6(3)
C6 C1 C2 O2 176.8(2)
O1 C1 C2 C3 -178.9(2)
C6 C1 C2 C3 -0.4(4)
C9 O3 C3 C4 90.7(3)
C9 O3 C3 C2 -90.8(3)
O2 C2 C3 O3 2.4(4)
C1 C2 C3 O3 179.5(2)
O2 C2 C3 C4 -179.1(2)
C1 C2 C3 C4 -2.0(4)
O3 C3 C4 C5 -179.7(2)
C2 C3 C4 C5 1.7(4)
O3 C3 C4 O4 -3.5(4)
C2 C3 C4 O4 178.0(2)
C10 O4 C4 C3 -174.3(2)
C10 O4 C4 C5 2.3(3)
C3 C4 C5 C6 0.9(4)
O4 C4 C5 C6 -175.7(2)
C3 C4 C5 C11 175.7(2)
O4 C4 C5 C11 -0.9(3)
O1 C1 C6 C5 -178.5(2)
C2 C1 C6 C5 3.0(4)
O1 C1 C6 C7 3.8(4)
C2 C1 C6 C7 -174.7(2)
C4 C5 C6 C1 -3.2(3)
C11 C5 C6 C1 -176.6(2)
C4 C5 C6 C7 174.4(2)
C11 C5 C6 C7 1.0(4)
C4 O4 C10 O5 177.6(2)
C4 O4 C10 C11 -2.8(3)
C4 C5 C11 C10 -0.7(3)
C6 C5 C11 C10 173.3(2)
C4 C5 C11 C14 117.2(2)
C6 C5 C11 C14 -68.7(3)
C4 C5 C11 C12 -114.6(2)
C6 C5 C11 C12 59.5(4)
O5 C10 C11 C5 -178.2(3)
O4 C10 C11 C5 2.2(3)
O5 C10 C11 C14 58.0(3)
O4 C10 C11 C14 -121.6(2)
O5 C10 C11 C12 -63.3(3)
O4 C10 C11 C12 117.1(2)
C5 C11 C12 O6 -124.7(3)
C10 C11 C12 O6 126.2(3)
C14 C11 C12 O6 6.5(4)
C5 C11 C12 C13 55.0(3)
C10 C11 C12 C13 -54.1(3)
C14 C11 C12 C13 -173.7(2)
C5 C11 C14 C15 -56.0(3)
C10 C11 C14 C15 57.6(3)
C12 C11 C14 C15 176.8(2)
C11 C14 C15 C20 90.7(3)
C11 C14 C15 C16 -90.2(3)
C20 C15 C16 C17 0.1(4)
C14 C15 C16 C17 -179.0(3)
C15 C16 C17 C18 0.9(5)
C16 C17 C18 C19 -1.5(5)
C17 C18 C19 C20 1.2(5)
C16 C15 C20 C19 -0.5(4)
C14 C15 C20 C19 178.7(3)
C18 C19 C20 C15 -0.1(5)
